data_1558886
loop_
_publ_author_name
'Sigmund, Lukas M.'
'Greb, Lutz'

_publ_section_title
;
 Reversible OH-Bond Activation and Amphoterism by Metal-Ligand
 Cooperativity of the Calix[4]pyrrolato Aluminate
;
_journal_name_full 'Chemical Science'
_journal_paper_doi 10.1039/D0SC03602A
_journal_year 2020
_chemical_formula_moiety 'C34 H37 Al Br N4 O, C24 H20 P, 2(C H2 Cl2)'
_chemical_formula_sum 'C60 H61 Al Br Cl4 N4 O P'
_chemical_formula_weight 1133.78
_space_group_crystal_system monoclinic
_space_group_IT_number 14
_space_group_name_Hall '-P 2yn'
_space_group_name_H-M_alt 'P 1 21/n 1'
_atom_sites_solution_hydrogens geom
_atom_sites_solution_primary dual
_audit_creation_date 2020-05-27
_audit_creation_method
;
Olex2 1.3
(compiled 2020.02.04 svn.rd84adfe8 for OlexSys, GUI svn.r6032)
;
_audit_update_record
;
2020-06-30 deposited with the CCDC.	2020-08-20 downloaded from the CCDC.
;
_cell_angle_alpha 90
_cell_angle_beta 102.380(7)
_cell_angle_gamma 90
_cell_formula_units_Z 4
_cell_length_a 9.7658(18)
_cell_length_b 27.696(6)
_cell_length_c 20.719(4)
_cell_measurement_reflns_used 9071
_cell_measurement_temperature 100.0
_cell_measurement_theta_max 29.33
_cell_measurement_theta_min 2.26
_cell_volume 5473.6(19)
_computing_molecular_graphics 'Olex2 1.3 (Dolomanov et al., 2009)'
_computing_publication_material 'Olex2 1.3 (Dolomanov et al., 2009)'
_computing_structure_refinement 'SHELXL 2018/3 (Sheldrick, 2015)'
_computing_structure_solution 'SHELXT 2014/5 (Sheldrick, 2014)'
_diffrn_ambient_temperature 100.0
_diffrn_measured_fraction_theta_full 0.999
_diffrn_measured_fraction_theta_max 0.999
_diffrn_measurement_device_type 'Bruker APEX-II CCD'
_diffrn_measurement_method '\f and \w scans'
_diffrn_radiation_type MoK\a
_diffrn_radiation_wavelength 0.71073
_diffrn_reflns_av_R_equivalents 0.0993
_diffrn_reflns_av_unetI/netI 0.0261
_diffrn_reflns_Laue_measured_fraction_full 0.999
_diffrn_reflns_Laue_measured_fraction_max 0.999
_diffrn_reflns_limit_h_max 11
_diffrn_reflns_limit_h_min -11
_diffrn_reflns_limit_k_max 33
_diffrn_reflns_limit_k_min -33
_diffrn_reflns_limit_l_max 25
_diffrn_reflns_limit_l_min -25
_diffrn_reflns_number 227575
_diffrn_reflns_point_group_measured_fraction_full 0.999
_diffrn_reflns_point_group_measured_fraction_max 0.999
_diffrn_reflns_theta_full 25.242
_diffrn_reflns_theta_max 25.500
_diffrn_reflns_theta_min 2.013
_diffrn_source_current 1.4
_diffrn_source_power 0.07
_diffrn_source_voltage 50.0
_diffrn_standards_number 0
_exptl_absorpt_coefficient_mu 1.037
_exptl_absorpt_correction_T_max 0.7460
_exptl_absorpt_correction_T_min 0.6080
_exptl_absorpt_correction_type multi-scan
_exptl_absorpt_process_details
;
SADABS-2016/2 (Bruker,2016/2) was used for absorption correction.
wR2(int) was 0.1400 before and 0.0857 after correction.
The Ratio of minimum to maximum transmission is 0.8150.
The \l/2 correction factor is Not present.
;
_exptl_crystal_colour orange
_exptl_crystal_colour_primary orange
_exptl_crystal_density_diffrn 1.376
_exptl_crystal_description block
_exptl_crystal_F_000 2352
_exptl_crystal_size_max 0.258
_exptl_crystal_size_mid 0.246
_exptl_crystal_size_min 0.132
_refine_diff_density_max 0.988
_refine_diff_density_min -0.842
_refine_diff_density_rms 0.087
_refine_ls_extinction_method none
_refine_ls_goodness_of_fit_ref 1.079
_refine_ls_hydrogen_treatment constr
_refine_ls_matrix_type full
_refine_ls_number_parameters 657
_refine_ls_number_reflns 10164
_refine_ls_number_restraints 0
_refine_ls_restrained_S_all 1.079
_refine_ls_R_factor_all 0.0553
_refine_ls_R_factor_gt 0.0472
_refine_ls_shift/su_max 0.001
_refine_ls_shift/su_mean 0.000
_refine_ls_structure_factor_coef Fsqd
_refine_ls_weighting_details 'w=1/[\s^2^(Fo^2^)+(0.0732P)^2^+7.7741P] where P=(Fo^2^+2Fc^2^)/3'
_refine_ls_weighting_scheme calc
_refine_ls_wR_factor_gt 0.1251
_refine_ls_wR_factor_ref 0.1338
_reflns_Friedel_coverage 0.000
_reflns_number_gt 8858
_reflns_number_total 10164
_reflns_threshold_expression 'I > 2\s(I)'
_cod_data_source_file d0sc03602a2.cif
_cod_data_source_block mo_lms44b_ii_0ma
_cod_database_code 1558886
_shelx_shelxl_version_number 2018/3
_shelx_space_group_comment
;
The symmetry employed for this shelxl refinement is uniquely defined
by the following loop, which should always be used as a source of
symmetry information in preference to the above space-group names.
They are only intended as comments.
;
_shelx_estimated_absorpt_t_max 0.875
_shelx_estimated_absorpt_t_min 0.776
_olex2_refinement_description
;
1. Fixed Uiso
 At 1.2 times of:
  All C(H) groups, All C(H,H) groups
 At 1.5 times of:
  All C(H,H,H) groups
2.a Ternary CH refined with riding coordinates:
 C1(H1)
2.b Secondary CH2 refined with riding coordinates:
 C301(H30A,H30B), C201(H20A,H20B)
2.c Aromatic/amide H refined with riding coordinates:
 C13(H13), C30(H30), C31(H31), C17(H17), C18(H18), C122(H122), C123(H123),
 C12(H12), C106(H106), C124(H124), C102(H102), C121(H121), C7(H7), C3(H3),
 C105(H105), C120(H120), C8(H8), C34(H34), C33(H33), C2(H2), C117(H117),
 C116(H116), C118(H118), C110(H110), C108(H108), C114(H114), C112(H112),
 C109(H109), C115(H115), C103(H103), C104(H104), C111(H111)
2.d Idealised Me refined as rotating group:
 C26(H26A,H26B,H26C), C27(H27A,H27B,H27C), C25(H25A,H25B,H25C), C23(H23A,H23B,
 H23C), C24(H24A,H24B,H24C), C28(H28A,H28B,H28C), C22(H22A,H22B,H22C), C21(H21A,
 H21B,H21C)
;
_olex2_submission_special_instructions 'No special instructions were received'

loop_
_space_group_symop_operation_xyz
'x, y, z'
'-x+1/2, y+1/2, -z+1/2'
'-x, -y, -z'
'x-1/2, -y-1/2, z-1/2'

loop_
_atom_site_label
_atom_site_type_symbol
_atom_site_fract_x
_atom_site_fract_y
_atom_site_fract_z
_atom_site_U_iso_or_equiv
_atom_site_adp_type
_atom_site_occupancy
_atom_site_site_symmetry_order
_atom_site_calc_flag
_atom_site_refinement_flags_posn
_atom_site_refinement_flags_adp
_atom_site_refinement_flags_occupancy
_atom_site_disorder_assembly
_atom_site_disorder_group
Br1 Br 0.27264(3) 0.50122(2) -0.02550(2) 0.02602(10) Uani 1 1 d . . . . .
P101 P 0.74629(7) 0.81778(3) 0.39697(3) 0.02008(16) Uani 1 1 d . . . . .
Al1 Al 0.15517(8) 0.61955(3) 0.28150(4) 0.01691(17) Uani 1 1 d . . . . .
Cl30 Cl -0.16796(9) 0.43192(4) 0.39606(4) 0.0430(2) Uani 1 1 d . . . . .
Cl20 Cl 0.48759(10) 0.84815(3) 0.19443(5) 0.0417(2) Uani 1 1 d . . . . .
Cl1 Cl 0.18965(11) 0.85134(3) 0.13180(5) 0.0486(2) Uani 1 1 d . . . . .
Cl2 Cl 0.07755(10) 0.43447(4) 0.50401(5) 0.0553(3) Uani 1 1 d . . . . .
O1 O 0.26771(19) 0.61360(7) 0.22411(9) 0.0200(4) Uani 1 1 d . . . . .
N3 N -0.0303(2) 0.62542(8) 0.22631(11) 0.0177(5) Uani 1 1 d . . . . .
N2 N 0.1284(2) 0.55304(8) 0.30591(11) 0.0198(5) Uani 1 1 d . . . . .
N4 N 0.1422(2) 0.68794(8) 0.30162(11) 0.0192(5) Uani 1 1 d . . . . .
N1 N 0.3242(2) 0.61924(9) 0.35738(11) 0.0211(5) Uani 1 1 d . . . . .
C29 C 0.2642(3) 0.58670(10) 0.16987(13) 0.0182(5) Uani 1 1 d . . . . .
C16 C 0.0143(3) 0.52535(10) 0.27446(13) 0.0206(6) Uani 1 1 d . . . . .
C32 C 0.2699(3) 0.53503(10) 0.05465(13) 0.0202(5) Uani 1 1 d . . . . .
C9 C 0.0839(3) 0.72250(10) 0.25565(14) 0.0200(5) Uani 1 1 d . . . . .
C11 C -0.0682(3) 0.66312(10) 0.18137(13) 0.0202(5) Uani 1 1 d . . . . .
C13 C -0.2293(3) 0.60419(10) 0.15458(13) 0.0211(6) Uani 1 1 d . . . . .
H13 H -0.308595 0.586148 0.132849 0.025 Uiso 1 1 calc R U . . .
C15 C -0.1310(3) 0.54673(10) 0.25361(13) 0.0199(5) Uani 1 1 d . . . . .
C19 C 0.2404(3) 0.52083(10) 0.32285(13) 0.0218(6) Uani 1 1 d . . . . .
C14 C -0.1312(3) 0.59023(10) 0.20941(13) 0.0186(5) Uani 1 1 d . . . . .
C30 C 0.3905(3) 0.57235(11) 0.15472(14) 0.0231(6) Uani 1 1 d . . . . .
H30 H 0.476121 0.580087 0.184401 0.028 Uiso 1 1 calc R U . . .
C31 C 0.3941(3) 0.54698(11) 0.09718(15) 0.0247(6) Uani 1 1 d . . . . .
H31 H 0.481223 0.537984 0.087309 0.030 Uiso 1 1 calc R U . . .
C107 C 0.8545(3) 0.85516(10) 0.35721(15) 0.0236(6) Uani 1 1 d . . . . .
C17 C 0.0543(3) 0.47822(11) 0.27031(14) 0.0245(6) Uani 1 1 d . . . . .
H17 H -0.003652 0.452265 0.250797 0.029 Uiso 1 1 calc R U . . .
C119 C 0.6804(3) 0.76749(10) 0.34511(13) 0.0207(6) Uani 1 1 d . . . . .
C6 C 0.1975(3) 0.71314(11) 0.35942(13) 0.0224(6) Uani 1 1 d . . . . .
C18 C 0.1984(3) 0.47562(11) 0.30065(15) 0.0260(6) Uani 1 1 d . . . . .
H18 H 0.255580 0.447556 0.304814 0.031 Uiso 1 1 calc R U . . .
C113 C 0.8392(3) 0.79626(11) 0.47621(14) 0.0243(6) Uani 1 1 d . . . . .
C122 C 0.5793(3) 0.68698(11) 0.27134(14) 0.0253(6) Uani 1 1 d . . . . .
H122 H 0.544592 0.659033 0.246573 0.030 Uiso 1 1 calc R U . . .
C123 C 0.7216(3) 0.69541(11) 0.28718(14) 0.0252(6) Uani 1 1 d . . . . .
H123 H 0.783993 0.673600 0.272834 0.030 Uiso 1 1 calc R U . . .
C12 C -0.1893(3) 0.65065(11) 0.13675(13) 0.0228(6) Uani 1 1 d . . . . .
H12 H -0.237024 0.669684 0.100741 0.027 Uiso 1 1 calc R U . . .
C106 C 0.5338(3) 0.84052(11) 0.46051(15) 0.0288(6) Uani 1 1 d . . . . .
H106 H 0.564812 0.813207 0.487418 0.035 Uiso 1 1 calc R U . . .
C124 C 0.7739(3) 0.73581(10) 0.32414(14) 0.0228(6) Uani 1 1 d . . . . .
H124 H 0.871877 0.741876 0.335056 0.027 Uiso 1 1 calc R U . . .
C101 C 0.6035(3) 0.85391(10) 0.41107(14) 0.0225(6) Uani 1 1 d . . . . .
C10 C 0.0131(3) 0.70990(10) 0.18488(13) 0.0218(6) Uani 1 1 d . . . . .
C102 C 0.5579(3) 0.89392(11) 0.37189(15) 0.0293(7) Uani 1 1 d . . . . .
H102 H 0.605103 0.903188 0.338224 0.035 Uiso 1 1 calc R U . . .
C121 C 0.4853(3) 0.71874(11) 0.29105(14) 0.0261(6) Uani 1 1 d . . . . .
H121 H 0.387283 0.712957 0.278936 0.031 Uiso 1 1 calc R U . . .
C7 C 0.1765(3) 0.76174(11) 0.34993(15) 0.0257(6) Uani 1 1 d . . . . .
H7 H 0.204685 0.786507 0.381722 0.031 Uiso 1 1 calc R U . . .
C3 C 0.5089(3) 0.63924(12) 0.44053(15) 0.0294(7) Uani 1 1 d . . . . .
H3 H 0.561919 0.656953 0.476636 0.035 Uiso 1 1 calc R U . . .
C4 C 0.3649(3) 0.64946(11) 0.40572(14) 0.0238(6) Uani 1 1 d . . . . .
C105 C 0.4195(4) 0.86688(13) 0.47051(17) 0.0356(7) Uani 1 1 d . . . . .
H105 H 0.371938 0.857746 0.504097 0.043 Uiso 1 1 calc R U . . .
C120 C 0.5364(3) 0.75874(11) 0.32838(14) 0.0231(6) Uani 1 1 d . . . . .
H120 H 0.473381 0.780326 0.342695 0.028 Uiso 1 1 calc R U . . .
C8 C 0.1044(3) 0.76783(11) 0.28331(15) 0.0251(6) Uani 1 1 d . . . . .
H8 H 0.075597 0.797590 0.261830 0.030 Uiso 1 1 calc R U . . .
C1 C 0.4342(3) 0.58344(11) 0.35882(14) 0.0238(6) Uani 1 1 d . . . . .
H1 H 0.464236 0.583324 0.315614 0.029 Uiso 1 1 calc R U . . .
C26 C -0.1816(3) 0.56320(11) 0.31607(14) 0.0235(6) Uani 1 1 d . . . . .
H26A H -0.185607 0.535267 0.344647 0.035 Uiso 1 1 calc R U . . .
H26B H -0.275103 0.577605 0.302964 0.035 Uiso 1 1 calc R U . . .
H26C H -0.116090 0.587140 0.340111 0.035 Uiso 1 1 calc R U . . .
C5 C 0.2654(3) 0.68679(11) 0.42185(14) 0.0261(6) Uani 1 1 d . . . . .
C34 C 0.1395(3) 0.57335(11) 0.12628(14) 0.0258(6) Uani 1 1 d . . . . .
H34 H 0.051830 0.582049 0.135836 0.031 Uiso 1 1 calc R U . . .
C33 C 0.1430(3) 0.54750(11) 0.06923(15) 0.0270(6) Uani 1 1 d . . . . .
H33 H 0.057922 0.538369 0.040169 0.032 Uiso 1 1 calc R U . . .
C2 C 0.5517(3) 0.60068(12) 0.41239(15) 0.0290(7) Uani 1 1 d . . . . .
H2 H 0.642107 0.586420 0.424317 0.035 Uiso 1 1 calc R U . . .
C27 C 0.4902(3) 0.49561(12) 0.36770(17) 0.0314(7) Uani 1 1 d . . . . .
H27A H 0.457242 0.463180 0.375620 0.047 Uiso 1 1 calc R U . . .
H27B H 0.574959 0.503080 0.401090 0.047 Uiso 1 1 calc R U . . .
H27C H 0.511664 0.496919 0.323637 0.047 Uiso 1 1 calc R U . . .
C117 C 0.9490(3) 0.81288(13) 0.58958(16) 0.0335(7) Uani 1 1 d . . . . .
H117 H 0.976411 0.835095 0.624925 0.040 Uiso 1 1 calc R U . . .
C20 C 0.3761(3) 0.53254(11) 0.37199(14) 0.0247(6) Uani 1 1 d . . . . .
C25 C -0.2334(3) 0.50831(11) 0.21851(15) 0.0253(6) Uani 1 1 d . . . . .
H25A H -0.202059 0.496652 0.179414 0.038 Uiso 1 1 calc R U . . .
H25B H -0.327189 0.522425 0.204984 0.038 Uiso 1 1 calc R U . . .
H25C H -0.236398 0.481276 0.248701 0.038 Uiso 1 1 calc R U . . .
C116 C 0.9829(3) 0.76475(13) 0.59918(15) 0.0330(7) Uani 1 1 d . . . . .
H116 H 1.034692 0.754053 0.640872 0.040 Uiso 1 1 calc R U . . .
C23 C 0.1236(3) 0.70755(11) 0.14149(15) 0.0268(6) Uani 1 1 d . . . . .
H23A H 0.077786 0.698321 0.096353 0.040 Uiso 1 1 calc R U . . .
H23B H 0.195203 0.683569 0.159745 0.040 Uiso 1 1 calc R U . . .
H23C H 0.167678 0.739282 0.140866 0.040 Uiso 1 1 calc R U . . .
C118 C 0.8748(3) 0.82923(12) 0.52847(16) 0.0308(7) Uani 1 1 d . . . . .
H118 H 0.848772 0.862228 0.522284 0.037 Uiso 1 1 calc R U . . .
C110 C 1.0040(4) 0.91817(13) 0.2942(2) 0.0418(9) Uani 1 1 d . . . . .
H110 H 1.056313 0.939466 0.272759 0.050 Uiso 1 1 calc R U . . .
C108 C 0.8433(3) 0.85198(12) 0.28933(16) 0.0307(7) Uani 1 1 d . . . . .
H108 H 0.784210 0.828404 0.264175 0.037 Uiso 1 1 calc R U . . .
C114 C 0.8712(4) 0.74766(12) 0.48680(15) 0.0301(7) Uani 1 1 d . . . . .
H114 H 0.844665 0.725097 0.451814 0.036 Uiso 1 1 calc R U . . .
C112 C 0.9394(4) 0.89048(13) 0.39332(19) 0.0381(8) Uani 1 1 d . . . . .
H112 H 0.946728 0.892944 0.439676 0.046 Uiso 1 1 calc R U . . .
C109 C 0.9201(4) 0.88385(13) 0.25844(19) 0.0393(8) Uani 1 1 d . . . . .
H109 H 0.913836 0.881584 0.212147 0.047 Uiso 1 1 calc R U . . .
C24 C -0.0906(3) 0.75080(11) 0.15726(15) 0.0286(6) Uani 1 1 d . . . . .
H24A H -0.039173 0.781215 0.157607 0.043 Uiso 1 1 calc R U . . .
H24B H -0.160081 0.754099 0.184804 0.043 Uiso 1 1 calc R U . . .
H24C H -0.138312 0.743023 0.111862 0.043 Uiso 1 1 calc R U . . .
C115 C 0.9421(4) 0.73216(12) 0.54876(16) 0.0354(8) Uani 1 1 d . . . . .
H115 H 0.962514 0.698836 0.556286 0.042 Uiso 1 1 calc R U . . .
C103 C 0.4438(4) 0.92028(13) 0.38189(17) 0.0373(8) Uani 1 1 d . . . . .
H103 H 0.412418 0.947646 0.355146 0.045 Uiso 1 1 calc R U . . .
C28 C 0.3446(3) 0.53085(12) 0.44204(15) 0.0304(7) Uani 1 1 d . . . . .
H28A H 0.271388 0.554423 0.445011 0.046 Uiso 1 1 calc R U . . .
H28B H 0.429960 0.538634 0.474852 0.046 Uiso 1 1 calc R U . . .
H28C H 0.312530 0.498416 0.450616 0.046 Uiso 1 1 calc R U . . .
C22 C 0.1527(4) 0.65929(13) 0.45016(16) 0.0354(7) Uani 1 1 d . . . . .
H22A H 0.197990 0.641987 0.490342 0.053 Uiso 1 1 calc R U . . .
H22B H 0.104285 0.636146 0.417281 0.053 Uiso 1 1 calc R U . . .
H22C H 0.084695 0.682383 0.460739 0.053 Uiso 1 1 calc R U . . .
C104 C 0.3755(4) 0.90651(13) 0.43119(18) 0.0384(8) Uani 1 1 d . . . . .
H104 H 0.297212 0.924653 0.437969 0.046 Uiso 1 1 calc R U . . .
C21 C 0.3422(4) 0.72224(13) 0.47393(16) 0.0396(8) Uani 1 1 d . . . . .
H21A H 0.277161 0.747542 0.481379 0.059 Uiso 1 1 calc R U . . .
H21B H 0.420554 0.736908 0.458375 0.059 Uiso 1 1 calc R U . . .
H21C H 0.378048 0.704948 0.515381 0.059 Uiso 1 1 calc R U . . .
C301 C 0.0095(4) 0.44941(14) 0.42064(16) 0.0378(8) Uani 1 1 d . . . . .
H30A H 0.065109 0.433024 0.392381 0.045 Uiso 1 1 calc R U . . .
H30B H 0.017425 0.484678 0.414584 0.045 Uiso 1 1 calc R U . . .
C201 C 0.3146(4) 0.83697(16) 0.2036(2) 0.0477(9) Uani 1 1 d . . . . .
H20A H 0.305373 0.802453 0.214279 0.057 Uiso 1 1 calc R U . . .
H20B H 0.296040 0.856345 0.240917 0.057 Uiso 1 1 calc R U . . .
C111 C 1.0129(4) 0.92199(14) 0.3616(2) 0.0453(9) Uani 1 1 d . . . . .
H111 H 1.069845 0.946370 0.386119 0.054 Uiso 1 1 calc R U . . .

loop_
_atom_site_aniso_label
_atom_site_aniso_U_11
_atom_site_aniso_U_22
_atom_site_aniso_U_33
_atom_site_aniso_U_23
_atom_site_aniso_U_13
_atom_site_aniso_U_12
Br1 0.02960(17) 0.03369(18) 0.01684(16) -0.00713(11) 0.00959(12) 0.00033(12)
P101 0.0222(4) 0.0214(3) 0.0168(3) -0.0019(3) 0.0044(3) -0.0001(3)
Al1 0.0168(4) 0.0226(4) 0.0117(4) -0.0017(3) 0.0039(3) 0.0000(3)
Cl30 0.0317(4) 0.0574(5) 0.0380(5) 0.0108(4) 0.0028(3) -0.0010(4)
Cl20 0.0462(5) 0.0373(4) 0.0416(5) -0.0037(4) 0.0095(4) -0.0073(4)
Cl1 0.0526(5) 0.0383(5) 0.0483(5) 0.0010(4) -0.0035(4) -0.0070(4)
Cl2 0.0393(5) 0.0891(8) 0.0335(5) 0.0236(5) -0.0014(4) -0.0048(5)
O1 0.0195(9) 0.0287(10) 0.0130(9) -0.0048(8) 0.0062(7) -0.0013(8)
N3 0.0178(11) 0.0240(12) 0.0123(10) 0.0002(9) 0.0054(9) 0.0018(9)
N2 0.0186(11) 0.0261(12) 0.0150(11) 0.0008(9) 0.0039(9) 0.0012(9)
N4 0.0213(11) 0.0233(12) 0.0147(11) -0.0027(9) 0.0075(9) -0.0015(9)
N1 0.0226(12) 0.0290(13) 0.0130(11) -0.0005(9) 0.0068(9) -0.0005(10)
C29 0.0221(13) 0.0205(13) 0.0130(12) 0.0009(10) 0.0060(10) 0.0002(10)
C16 0.0222(14) 0.0257(14) 0.0147(13) 0.0003(11) 0.0059(10) -0.0019(11)
C32 0.0257(14) 0.0217(13) 0.0145(13) -0.0008(10) 0.0072(11) 0.0002(11)
C9 0.0206(13) 0.0228(14) 0.0181(13) 0.0013(11) 0.0078(11) -0.0002(11)
C11 0.0215(13) 0.0260(14) 0.0148(13) -0.0002(11) 0.0073(10) 0.0025(11)
C13 0.0160(13) 0.0310(15) 0.0166(13) -0.0023(11) 0.0038(10) 0.0005(11)
C15 0.0195(13) 0.0250(14) 0.0156(13) -0.0005(11) 0.0047(10) -0.0002(11)
C19 0.0222(14) 0.0276(15) 0.0166(13) 0.0018(11) 0.0065(11) 0.0040(11)
C14 0.0172(13) 0.0243(14) 0.0161(13) -0.0016(10) 0.0075(10) 0.0011(10)
C30 0.0197(13) 0.0295(15) 0.0196(14) -0.0053(11) 0.0029(11) -0.0003(11)
C31 0.0212(14) 0.0293(15) 0.0260(15) -0.0042(12) 0.0103(12) 0.0003(11)
C107 0.0211(14) 0.0232(14) 0.0277(15) 0.0028(11) 0.0076(12) 0.0031(11)
C17 0.0277(15) 0.0263(15) 0.0204(14) -0.0023(11) 0.0069(12) -0.0006(12)
C119 0.0263(14) 0.0234(14) 0.0122(12) -0.0015(10) 0.0034(10) -0.0016(11)
C6 0.0230(14) 0.0295(15) 0.0159(13) -0.0053(11) 0.0068(11) -0.0021(11)
C18 0.0270(15) 0.0270(15) 0.0254(15) 0.0010(12) 0.0087(12) 0.0058(12)
C113 0.0242(14) 0.0289(15) 0.0197(14) -0.0019(11) 0.0045(11) -0.0013(12)
C122 0.0362(16) 0.0269(15) 0.0138(13) -0.0041(11) 0.0073(12) -0.0053(12)
C123 0.0351(16) 0.0265(15) 0.0175(14) -0.0001(11) 0.0132(12) 0.0029(12)
C12 0.0199(13) 0.0346(16) 0.0137(13) 0.0021(11) 0.0029(10) 0.0036(11)
C106 0.0338(16) 0.0310(16) 0.0226(15) -0.0001(12) 0.0084(13) 0.0018(13)
C124 0.0238(14) 0.0276(15) 0.0185(14) 0.0010(11) 0.0076(11) 0.0009(11)
C101 0.0259(14) 0.0244(14) 0.0174(13) -0.0051(11) 0.0052(11) 0.0011(11)
C10 0.0239(14) 0.0278(15) 0.0149(13) 0.0022(11) 0.0070(11) 0.0004(11)
C102 0.0324(16) 0.0324(16) 0.0250(15) 0.0014(12) 0.0106(13) 0.0051(13)
C121 0.0268(15) 0.0336(16) 0.0182(14) -0.0012(12) 0.0058(11) -0.0063(12)
C7 0.0255(15) 0.0296(15) 0.0231(15) -0.0084(12) 0.0077(12) -0.0022(12)
C3 0.0251(15) 0.0416(18) 0.0187(14) -0.0022(13) -0.0016(12) -0.0051(13)
C4 0.0259(15) 0.0306(15) 0.0140(13) 0.0008(11) 0.0026(11) -0.0039(12)
C105 0.0353(18) 0.047(2) 0.0286(17) -0.0051(14) 0.0163(14) 0.0022(15)
C120 0.0217(14) 0.0292(15) 0.0196(14) -0.0019(11) 0.0070(11) 0.0019(11)
C8 0.0238(14) 0.0264(15) 0.0270(15) 0.0006(12) 0.0098(12) 0.0018(11)
C1 0.0178(13) 0.0345(16) 0.0187(14) 0.0006(12) 0.0028(11) 0.0031(12)
C26 0.0221(14) 0.0311(15) 0.0185(14) 0.0010(11) 0.0070(11) 0.0015(11)
C5 0.0342(16) 0.0302(15) 0.0141(13) -0.0041(11) 0.0058(12) -0.0004(13)
C34 0.0205(14) 0.0386(17) 0.0199(14) -0.0085(12) 0.0077(11) -0.0007(12)
C33 0.0214(14) 0.0378(17) 0.0217(15) -0.0075(12) 0.0047(11) -0.0012(12)
C2 0.0215(14) 0.0419(18) 0.0219(15) 0.0027(13) 0.0006(12) -0.0009(13)
C27 0.0241(15) 0.0364(17) 0.0327(17) 0.0011(13) 0.0036(13) 0.0048(13)
C117 0.0346(17) 0.0409(18) 0.0222(16) -0.0051(13) 0.0001(13) -0.0064(14)
C20 0.0207(14) 0.0335(16) 0.0200(14) 0.0036(12) 0.0044(11) 0.0042(12)
C25 0.0226(14) 0.0284(15) 0.0244(15) -0.0009(12) 0.0043(12) -0.0033(12)
C116 0.0315(16) 0.049(2) 0.0174(15) 0.0033(13) 0.0030(12) 0.0081(14)
C23 0.0306(16) 0.0334(16) 0.0197(14) 0.0008(12) 0.0130(12) -0.0036(13)
C118 0.0346(17) 0.0299(16) 0.0253(16) -0.0020(13) 0.0010(13) -0.0010(13)
C110 0.0319(18) 0.0354(18) 0.062(2) 0.0182(17) 0.0199(17) 0.0041(14)
C108 0.0338(17) 0.0301(16) 0.0303(17) 0.0017(13) 0.0114(13) 0.0035(13)
C114 0.0394(18) 0.0319(16) 0.0195(15) -0.0021(12) 0.0074(13) 0.0041(13)
C112 0.0355(18) 0.0388(19) 0.0391(19) -0.0007(15) 0.0063(15) -0.0082(15)
C109 0.045(2) 0.0385(19) 0.041(2) 0.0126(15) 0.0237(16) 0.0113(16)
C24 0.0347(17) 0.0291(16) 0.0212(15) 0.0056(12) 0.0045(12) 0.0023(13)
C115 0.049(2) 0.0336(17) 0.0252(16) 0.0034(13) 0.0106(14) 0.0135(15)
C103 0.0415(19) 0.0369(18) 0.0343(18) 0.0016(14) 0.0097(15) 0.0136(15)
C28 0.0309(16) 0.0402(18) 0.0203(15) 0.0059(13) 0.0061(12) 0.0015(13)
C22 0.0443(19) 0.0429(19) 0.0241(16) 0.0020(14) 0.0185(14) 0.0041(15)
C104 0.0369(18) 0.044(2) 0.0373(19) -0.0061(15) 0.0152(15) 0.0126(15)
C21 0.053(2) 0.043(2) 0.0186(15) -0.0109(14) -0.0014(14) 0.0029(17)
C301 0.0375(18) 0.053(2) 0.0230(16) 0.0066(15) 0.0059(14) -0.0015(16)
C201 0.045(2) 0.052(2) 0.043(2) 0.0091(18) 0.0043(17) -0.0081(18)
C111 0.0371(19) 0.0359(19) 0.061(3) 0.0054(17) 0.0078(18) -0.0087(15)

loop_
_atom_type_symbol
_atom_type_description
_atom_type_scat_dispersion_real
_atom_type_scat_dispersion_imag
_atom_type_scat_source
C C 0.0033 0.0016 'International Tables Vol C Tables 4.2.6.8 and 6.1.1.4'
H H 0.0000 0.0000 'International Tables Vol C Tables 4.2.6.8 and 6.1.1.4'
Al Al 0.0645 0.0514 'International Tables Vol C Tables 4.2.6.8 and 6.1.1.4'
Br Br -0.2901 2.4595 'International Tables Vol C Tables 4.2.6.8 and 6.1.1.4'
Cl Cl 0.1484 0.1585 'International Tables Vol C Tables 4.2.6.8 and 6.1.1.4'
N N 0.0061 0.0033 'International Tables Vol C Tables 4.2.6.8 and 6.1.1.4'
O O 0.0106 0.0060 'International Tables Vol C Tables 4.2.6.8 and 6.1.1.4'
P P 0.1023 0.0942 'International Tables Vol C Tables 4.2.6.8 and 6.1.1.4'

loop_
_exptl_crystal_face_index_h
_exptl_crystal_face_index_k
_exptl_crystal_face_index_l
_exptl_crystal_face_perp_dist
-1.00 -2.00 -2.00 0.0660
1.00 2.00 2.00 0.0390
-2.00 3.00 -3.00 0.0750
2.00 -3.00 3.00 0.0890
-3.00 1.00 7.00 0.0910
0.00 1.00 -9.00 0.0860
2.00 -1.00 1.00 0.0600

loop_
_geom_angle_atom_site_label_1
_geom_angle_atom_site_label_2
_geom_angle_atom_site_label_3
_geom_angle
_geom_angle_site_symmetry_1
_geom_angle_site_symmetry_3
_geom_angle_publ_flag
C119 P101 C107 110.07(14) . . ?
C119 P101 C113 109.61(13) . . ?
C113 P101 C107 112.19(14) . . ?
C101 P101 C107 107.91(14) . . ?
C101 P101 C119 109.87(14) . . ?
C101 P101 C113 107.12(13) . . ?
O1 Al1 N3 104.23(10) . . ?
O1 Al1 N2 102.80(10) . . ?
O1 Al1 N4 107.97(10) . . ?
O1 Al1 N1 90.05(9) . . ?
N3 Al1 N2 94.16(10) . . ?
N3 Al1 N4 87.10(10) . . ?
N3 Al1 N1 165.33(10) . . ?
N2 Al1 N4 147.90(10) . . ?
N2 Al1 N1 85.79(10) . . ?
N4 Al1 N1 85.26(10) . . ?
C29 O1 Al1 134.23(17) . . ?
C11 N3 Al1 122.66(18) . . ?
C14 N3 Al1 128.37(19) . . ?
C14 N3 C11 106.7(2) . . ?
C16 N2 Al1 122.59(18) . . ?
C16 N2 C19 105.7(2) . . ?
C19 N2 Al1 121.97(19) . . ?
C9 N4 Al1 124.11(18) . . ?
C9 N4 C6 105.8(2) . . ?
C6 N4 Al1 129.8(2) . . ?
C4 N1 Al1 131.3(2) . . ?
C4 N1 C1 108.7(2) . . ?
C1 N1 Al1 119.62(18) . . ?
O1 C29 C30 118.8(2) . . ?
O1 C29 C34 123.2(2) . . ?
C30 C29 C34 117.9(2) . . ?
N2 C16 C15 121.7(2) . . ?
C17 C16 N2 110.1(2) . . ?
C17 C16 C15 128.2(3) . . ?
C31 C32 Br1 119.9(2) . . ?
C31 C32 C33 120.5(3) . . ?
C33 C32 Br1 119.5(2) . . ?
N4 C9 C10 122.7(2) . . ?
C8 C9 N4 110.0(2) . . ?
C8 C9 C10 127.3(3) . . ?
N3 C11 C10 123.2(2) . . ?
C12 C11 N3 109.1(2) . . ?
C12 C11 C10 127.8(3) . . ?
C14 C13 H13 126.6 . . ?
C14 C13 C12 106.8(2) . . ?
C12 C13 H13 126.6 . . ?
C16 C15 C14 111.3(2) . . ?
C16 C15 C26 108.9(2) . . ?
C16 C15 C25 109.9(2) . . ?
C14 C15 C26 108.2(2) . . ?
C14 C15 C25 110.5(2) . . ?
C25 C15 C26 108.0(2) . . ?
N2 C19 C20 123.7(3) . . ?
C18 C19 N2 109.8(3) . . ?
C18 C19 C20 125.1(3) . . ?
N3 C14 C15 120.1(2) . . ?
C13 C14 N3 110.2(2) . . ?
C13 C14 C15 129.3(3) . . ?
C29 C30 H30 119.2 . . ?
C31 C30 C29 121.5(3) . . ?
C31 C30 H30 119.2 . . ?
C32 C31 C30 119.3(3) . . ?
C32 C31 H31 120.4 . . ?
C30 C31 H31 120.4 . . ?
C108 C107 P101 120.0(2) . . ?
C108 C107 C112 119.8(3) . . ?
C112 C107 P101 119.9(2) . . ?
C16 C17 H17 126.5 . . ?
C16 C17 C18 106.9(3) . . ?
C18 C17 H17 126.5 . . ?
C124 C119 P101 119.9(2) . . ?
C120 C119 P101 119.8(2) . . ?
C120 C119 C124 120.2(3) . . ?
N4 C6 C5 120.9(3) . . ?
C7 C6 N4 110.6(3) . . ?
C7 C6 C5 128.5(3) . . ?
C19 C18 C17 107.5(3) . . ?
C19 C18 H18 126.2 . . ?
C17 C18 H18 126.2 . . ?
C118 C113 P101 118.8(2) . . ?
C114 C113 P101 121.2(2) . . ?
C114 C113 C118 119.9(3) . . ?
C123 C122 H122 119.4 . . ?
C123 C122 C121 121.1(3) . . ?
C121 C122 H122 119.4 . . ?
C122 C123 H123 120.0 . . ?
C122 C123 C124 120.0(3) . . ?
C124 C123 H123 120.0 . . ?
C11 C12 C13 107.3(2) . . ?
C11 C12 H12 126.4 . . ?
C13 C12 H12 126.4 . . ?
C101 C106 H106 119.8 . . ?
C105 C106 H106 119.8 . . ?
C105 C106 C101 120.3(3) . . ?
C119 C124 H124 120.4 . . ?
C123 C124 C119 119.2(3) . . ?
C123 C124 H124 120.4 . . ?
C106 C101 P101 119.4(2) . . ?
C102 C101 P101 120.9(2) . . ?
C102 C101 C106 119.7(3) . . ?
C9 C10 C23 109.9(2) . . ?
C9 C10 C24 108.4(2) . . ?
C11 C10 C9 111.6(2) . . ?
C11 C10 C23 111.1(2) . . ?
C11 C10 C24 108.3(2) . . ?
C24 C10 C23 107.4(2) . . ?
C101 C102 H102 120.0 . . ?
C103 C102 C101 120.0(3) . . ?
C103 C102 H102 120.0 . . ?
C122 C121 H121 120.4 . . ?
C120 C121 C122 119.3(3) . . ?
C120 C121 H121 120.4 . . ?
C6 C7 H7 126.7 . . ?
C6 C7 C8 106.5(3) . . ?
C8 C7 H7 126.7 . . ?
C4 C3 H3 126.3 . . ?
C2 C3 H3 126.3 . . ?
C2 C3 C4 107.4(3) . . ?
N1 C4 C3 111.0(3) . . ?
N1 C4 C5 120.5(3) . . ?
C3 C4 C5 128.4(3) . . ?
C106 C105 H105 120.3 . . ?
C104 C105 C106 119.3(3) . . ?
C104 C105 H105 120.3 . . ?
C119 C120 H120 119.9 . . ?
C121 C120 C119 120.1(3) . . ?
C121 C120 H120 119.9 . . ?
C9 C8 C7 107.1(3) . . ?
C9 C8 H8 126.5 . . ?
C7 C8 H8 126.5 . . ?
N1 C1 H1 109.9 . . ?
N1 C1 C2 104.1(2) . . ?
N1 C1 C20 108.9(2) . . ?
C2 C1 H1 109.9 . . ?
C2 C1 C20 114.1(2) . . ?
C20 C1 H1 109.9 . . ?
C15 C26 H26A 109.5 . . ?
C15 C26 H26B 109.5 . . ?
C15 C26 H26C 109.5 . . ?
H26A C26 H26B 109.5 . . ?
H26A C26 H26C 109.5 . . ?
H26B C26 H26C 109.5 . . ?
C6 C5 C22 110.2(3) . . ?
C6 C5 C21 110.7(3) . . ?
C4 C5 C6 109.1(2) . . ?
C4 C5 C22 106.9(3) . . ?
C4 C5 C21 110.8(3) . . ?
C21 C5 C22 109.2(3) . . ?
C29 C34 H34 119.7 . . ?
C33 C34 C29 120.5(3) . . ?
C33 C34 H34 119.7 . . ?
C32 C33 C34 120.2(3) . . ?
C32 C33 H33 119.9 . . ?
C34 C33 H33 119.9 . . ?
C3 C2 C1 108.6(3) . . ?
C3 C2 H2 125.7 . . ?
C1 C2 H2 125.7 . . ?
H27A C27 H27B 109.5 . . ?
H27A C27 H27C 109.5 . . ?
H27B C27 H27C 109.5 . . ?
C20 C27 H27A 109.5 . . ?
C20 C27 H27B 109.5 . . ?
C20 C27 H27C 109.5 . . ?
C116 C117 H117 119.7 . . ?
C116 C117 C118 120.5(3) . . ?
C118 C117 H117 119.7 . . ?
C19 C20 C1 111.8(2) . . ?
C19 C20 C27 111.1(3) . . ?
C19 C20 C28 107.5(2) . . ?
C27 C20 C1 107.2(2) . . ?
C27 C20 C28 109.2(2) . . ?
C28 C20 C1 110.1(2) . . ?
C15 C25 H25A 109.5 . . ?
C15 C25 H25B 109.5 . . ?
C15 C25 H25C 109.5 . . ?
H25A C25 H25B 109.5 . . ?
H25A C25 H25C 109.5 . . ?
H25B C25 H25C 109.5 . . ?
C117 C116 H116 119.8 . . ?
C115 C116 C117 120.3(3) . . ?
C115 C116 H116 119.8 . . ?
C10 C23 H23A 109.5 . . ?
C10 C23 H23B 109.5 . . ?
C10 C23 H23C 109.5 . . ?
H23A C23 H23B 109.5 . . ?
H23A C23 H23C 109.5 . . ?
H23B C23 H23C 109.5 . . ?
C113 C118 H118 120.5 . . ?
C117 C118 C113 119.0(3) . . ?
C117 C118 H118 120.5 . . ?
C109 C110 H110 120.0 . . ?
C109 C110 C111 120.1(3) . . ?
C111 C110 H110 120.0 . . ?
C107 C108 H108 120.3 . . ?
C107 C108 C109 119.3(3) . . ?
C109 C108 H108 120.3 . . ?
C113 C114 H114 120.1 . . ?
C113 C114 C115 119.7(3) . . ?
C115 C114 H114 120.1 . . ?
C107 C112 H112 120.1 . . ?
C111 C112 C107 119.9(4) . . ?
C111 C112 H112 120.1 . . ?
C110 C109 C108 120.6(3) . . ?
C110 C109 H109 119.7 . . ?
C108 C109 H109 119.7 . . ?
C10 C24 H24A 109.5 . . ?
C10 C24 H24B 109.5 . . ?
C10 C24 H24C 109.5 . . ?
H24A C24 H24B 109.5 . . ?
H24A C24 H24C 109.5 . . ?
H24B C24 H24C 109.5 . . ?
C116 C115 C114 120.4(3) . . ?
C116 C115 H115 119.8 . . ?
C114 C115 H115 119.8 . . ?
C102 C103 H103 120.2 . . ?
C102 C103 C104 119.6(3) . . ?
C104 C103 H103 120.2 . . ?
C20 C28 H28A 109.5 . . ?
C20 C28 H28B 109.5 . . ?
C20 C28 H28C 109.5 . . ?
H28A C28 H28B 109.5 . . ?
H28A C28 H28C 109.5 . . ?
H28B C28 H28C 109.5 . . ?
C5 C22 H22A 109.5 . . ?
C5 C22 H22B 109.5 . . ?
C5 C22 H22C 109.5 . . ?
H22A C22 H22B 109.5 . . ?
H22A C22 H22C 109.5 . . ?
H22B C22 H22C 109.5 . . ?
C105 C104 C103 121.0(3) . . ?
C105 C104 H104 119.5 . . ?
C103 C104 H104 119.5 . . ?
C5 C21 H21A 109.5 . . ?
C5 C21 H21B 109.5 . . ?
C5 C21 H21C 109.5 . . ?
H21A C21 H21B 109.5 . . ?
H21A C21 H21C 109.5 . . ?
H21B C21 H21C 109.5 . . ?
Cl30 C301 H30A 109.4 . . ?
Cl30 C301 H30B 109.4 . . ?
Cl2 C301 Cl30 111.03(19) . . ?
Cl2 C301 H30A 109.4 . . ?
Cl2 C301 H30B 109.4 . . ?
H30A C301 H30B 108.0 . . ?
Cl20 C201 H20A 109.2 . . ?
Cl20 C201 H20B 109.2 . . ?
Cl1 C201 Cl20 112.1(2) . . ?
Cl1 C201 H20A 109.2 . . ?
Cl1 C201 H20B 109.2 . . ?
H20A C201 H20B 107.9 . . ?
C110 C111 H111 119.8 . . ?
C112 C111 C110 120.3(4) . . ?
C112 C111 H111 119.8 . . ?

loop_
_geom_bond_atom_site_label_1
_geom_bond_atom_site_label_2
_geom_bond_distance
_geom_bond_site_symmetry_2
_geom_bond_publ_flag
Br1 C32 1.912(3) . ?
P101 C107 1.800(3) . ?
P101 C119 1.792(3) . ?
P101 C113 1.798(3) . ?
P101 C101 1.791(3) . ?
Al1 O1 1.791(2) . ?
Al1 N3 1.930(2) . ?
Al1 N2 1.943(3) . ?
Al1 N4 1.949(2) . ?
Al1 N1 2.021(3) . ?
Cl30 C301 1.766(4) . ?
Cl20 C201 1.767(4) . ?
Cl1 C201 1.755(4) . ?
Cl2 C301 1.762(3) . ?
O1 C29 1.343(3) . ?
N3 C11 1.395(4) . ?
N3 C14 1.377(4) . ?
N2 C16 1.394(4) . ?
N2 C19 1.397(4) . ?
N4 C9 1.384(4) . ?
N4 C6 1.391(4) . ?
N1 C4 1.300(4) . ?
N1 C1 1.457(4) . ?
C29 C30 1.394(4) . ?
C29 C34 1.402(4) . ?
C16 C15 1.512(4) . ?
C16 C17 1.370(4) . ?
C32 C31 1.378(4) . ?
C32 C33 1.381(4) . ?
C9 C10 1.522(4) . ?
C9 C8 1.377(4) . ?
C11 C12 1.380(4) . ?
C11 C10 1.513(4) . ?
C13 H13 0.9500 . ?
C13 C14 1.375(4) . ?
C13 C12 1.417(4) . ?
C15 C14 1.513(4) . ?
C15 C26 1.550(4) . ?
C15 C25 1.533(4) . ?
C19 C18 1.366(4) . ?
C19 C20 1.524(4) . ?
C30 H30 0.9500 . ?
C30 C31 1.391(4) . ?
C31 H31 0.9500 . ?
C107 C108 1.390(4) . ?
C107 C112 1.392(5) . ?
C17 H17 0.9500 . ?
C17 C18 1.415(4) . ?
C119 C124 1.401(4) . ?
C119 C120 1.395(4) . ?
C6 C7 1.369(4) . ?
C6 C5 1.509(4) . ?
C18 H18 0.9500 . ?
C113 C118 1.402(4) . ?
C113 C114 1.389(4) . ?
C122 H122 0.9500 . ?
C122 C123 1.378(4) . ?
C122 C121 1.394(4) . ?
C123 H123 0.9500 . ?
C123 C124 1.390(4) . ?
C12 H12 0.9500 . ?
C106 H106 0.9500 . ?
C106 C101 1.396(4) . ?
C106 C105 1.386(5) . ?
C124 H124 0.9500 . ?
C101 C102 1.389(4) . ?
C10 C23 1.547(4) . ?
C10 C24 1.545(4) . ?
C102 H102 0.9500 . ?
C102 C103 1.385(5) . ?
C121 H121 0.9500 . ?
C121 C120 1.382(4) . ?
C7 H7 0.9500 . ?
C7 C8 1.419(4) . ?
C3 H3 0.9500 . ?
C3 C4 1.464(4) . ?
C3 C2 1.326(5) . ?
C4 C5 1.505(4) . ?
C105 H105 0.9500 . ?
C105 C104 1.379(5) . ?
C120 H120 0.9500 . ?
C8 H8 0.9500 . ?
C1 H1 1.0000 . ?
C1 C2 1.494(4) . ?
C1 C20 1.565(4) . ?
C26 H26A 0.9800 . ?
C26 H26B 0.9800 . ?
C26 H26C 0.9800 . ?
C5 C22 1.553(4) . ?
C5 C21 1.531(4) . ?
C34 H34 0.9500 . ?
C34 C33 1.389(4) . ?
C33 H33 0.9500 . ?
C2 H2 0.9500 . ?
C27 H27A 0.9800 . ?
C27 H27B 0.9800 . ?
C27 H27C 0.9800 . ?
C27 C20 1.529(4) . ?
C117 H117 0.9500 . ?
C117 C116 1.378(5) . ?
C117 C118 1.393(5) . ?
C20 C28 1.548(4) . ?
C25 H25A 0.9800 . ?
C25 H25B 0.9800 . ?
C25 H25C 0.9800 . ?
C116 H116 0.9500 . ?
C116 C115 1.373(5) . ?
C23 H23A 0.9800 . ?
C23 H23B 0.9800 . ?
C23 H23C 0.9800 . ?
C118 H118 0.9500 . ?
C110 H110 0.9500 . ?
C110 C109 1.365(6) . ?
C110 C111 1.384(6) . ?
C108 H108 0.9500 . ?
C108 C109 1.399(5) . ?
C114 H114 0.9500 . ?
C114 C115 1.390(4) . ?
C112 H112 0.9500 . ?
C112 C111 1.383(5) . ?
C109 H109 0.9500 . ?
C24 H24A 0.9800 . ?
C24 H24B 0.9800 . ?
C24 H24C 0.9800 . ?
C115 H115 0.9500 . ?
C103 H103 0.9500 . ?
C103 C104 1.388(5) . ?
C28 H28A 0.9800 . ?
C28 H28B 0.9800 . ?
C28 H28C 0.9800 . ?
C22 H22A 0.9800 . ?
C22 H22B 0.9800 . ?
C22 H22C 0.9800 . ?
C104 H104 0.9500 . ?
C21 H21A 0.9800 . ?
C21 H21B 0.9800 . ?
C21 H21C 0.9800 . ?
C301 H30A 0.9900 . ?
C301 H30B 0.9900 . ?
C201 H20A 0.9900 . ?
C201 H20B 0.9900 . ?
C111 H111 0.9500 . ?

loop_
_geom_torsion_atom_site_label_1
_geom_torsion_atom_site_label_2
_geom_torsion_atom_site_label_3
_geom_torsion_atom_site_label_4
_geom_torsion
_geom_torsion_site_symmetry_1
_geom_torsion_site_symmetry_2
_geom_torsion_site_symmetry_3
_geom_torsion_site_symmetry_4
_geom_torsion_publ_flag
Br1 C32 C31 C30 178.8(2) . . . . ?
Br1 C32 C33 C34 -178.0(2) . . . . ?
P101 C107 C108 C109 175.1(2) . . . . ?
P101 C107 C112 C111 -174.3(3) . . . . ?
P101 C119 C124 C123 176.3(2) . . . . ?
P101 C119 C120 C121 -176.9(2) . . . . ?
P101 C113 C118 C117 -178.8(2) . . . . ?
P101 C113 C114 C115 -179.5(3) . . . . ?
P101 C101 C102 C103 177.5(3) . . . . ?
Al1 O1 C29 C30 -148.9(2) . . . . ?
Al1 O1 C29 C34 33.0(4) . . . . ?
Al1 N3 C11 C12 162.79(19) . . . . ?
Al1 N3 C11 C10 -18.7(3) . . . . ?
Al1 N3 C14 C13 -161.49(19) . . . . ?
Al1 N3 C14 C15 24.7(3) . . . . ?
Al1 N2 C16 C15 -38.9(3) . . . . ?
Al1 N2 C16 C17 144.7(2) . . . . ?
Al1 N2 C19 C18 -144.4(2) . . . . ?
Al1 N2 C19 C20 48.5(3) . . . . ?
Al1 N4 C9 C10 4.8(4) . . . . ?
Al1 N4 C9 C8 -173.39(19) . . . . ?
Al1 N4 C6 C7 173.3(2) . . . . ?
Al1 N4 C6 C5 -8.3(4) . . . . ?
Al1 N1 C4 C3 -168.1(2) . . . . ?
Al1 N1 C4 C5 15.2(4) . . . . ?
Al1 N1 C1 C2 168.38(18) . . . . ?
Al1 N1 C1 C20 -69.6(3) . . . . ?
O1 C29 C30 C31 -176.0(3) . . . . ?
O1 C29 C34 C33 176.8(3) . . . . ?
N3 Al1 O1 C29 -47.1(3) . . . . ?
N3 C11 C12 C13 0.7(3) . . . . ?
N3 C11 C10 C9 -30.1(4) . . . . ?
N3 C11 C10 C23 93.0(3) . . . . ?
N3 C11 C10 C24 -149.3(2) . . . . ?
N2 Al1 O1 C29 50.6(3) . . . . ?
N2 C16 C15 C14 55.5(3) . . . . ?
N2 C16 C15 C26 -63.7(3) . . . . ?
N2 C16 C15 C25 178.2(2) . . . . ?
N2 C16 C17 C18 0.5(3) . . . . ?
N2 C19 C18 C17 -1.8(3) . . . . ?
N2 C19 C20 C1 -46.5(4) . . . . ?
N2 C19 C20 C27 -166.3(3) . . . . ?
N2 C19 C20 C28 74.3(3) . . . . ?
N4 Al1 O1 C29 -138.7(2) . . . . ?
N4 C9 C10 C11 37.2(3) . . . . ?
N4 C9 C10 C23 -86.5(3) . . . . ?
N4 C9 C10 C24 156.4(3) . . . . ?
N4 C9 C8 C7 -1.0(3) . . . . ?
N4 C6 C7 C8 0.2(3) . . . . ?
N4 C6 C5 C4 46.9(4) . . . . ?
N4 C6 C5 C22 -70.2(3) . . . . ?
N4 C6 C5 C21 169.0(3) . . . . ?
N1 Al1 O1 C29 136.3(2) . . . . ?
N1 C4 C5 C6 -50.2(4) . . . . ?
N1 C4 C5 C22 68.9(3) . . . . ?
N1 C4 C5 C21 -172.3(3) . . . . ?
N1 C1 C2 C3 4.1(3) . . . . ?
N1 C1 C20 C19 53.6(3) . . . . ?
N1 C1 C20 C27 175.6(2) . . . . ?
N1 C1 C20 C28 -65.7(3) . . . . ?
C29 C30 C31 C32 -1.1(5) . . . . ?
C29 C34 C33 C32 -0.5(5) . . . . ?
C16 N2 C19 C18 2.1(3) . . . . ?
C16 N2 C19 C20 -164.9(3) . . . . ?
C16 C15 C14 N3 -46.5(3) . . . . ?
C16 C15 C14 C13 141.0(3) . . . . ?
C16 C17 C18 C19 0.8(3) . . . . ?
C9 N4 C6 C7 -0.8(3) . . . . ?
C9 N4 C6 C5 177.5(2) . . . . ?
C11 N3 C14 C13 1.3(3) . . . . ?
C11 N3 C14 C15 -172.5(2) . . . . ?
C15 C16 C17 C18 -175.6(3) . . . . ?
C19 N2 C16 C15 174.8(2) . . . . ?
C19 N2 C16 C17 -1.6(3) . . . . ?
C14 N3 C11 C12 -1.2(3) . . . . ?
C14 N3 C11 C10 177.3(2) . . . . ?
C14 C13 C12 C11 0.1(3) . . . . ?
C30 C29 C34 C33 -1.3(4) . . . . ?
C31 C32 C33 C34 1.6(5) . . . . ?
C107 P101 C119 C124 57.4(3) . . . . ?
C107 P101 C119 C120 -125.6(2) . . . . ?
C107 P101 C113 C118 70.1(3) . . . . ?
C107 P101 C113 C114 -112.3(3) . . . . ?
C107 P101 C101 C106 -157.2(2) . . . . ?
C107 P101 C101 C102 25.3(3) . . . . ?
C107 C108 C109 C110 -0.8(5) . . . . ?
C107 C112 C111 C110 -0.8(6) . . . . ?
C17 C16 C15 C14 -128.8(3) . . . . ?
C17 C16 C15 C26 112.0(3) . . . . ?
C17 C16 C15 C25 -6.1(4) . . . . ?
C119 P101 C107 C108 19.3(3) . . . . ?
C119 P101 C107 C112 -166.9(3) . . . . ?
C119 P101 C113 C118 -167.3(2) . . . . ?
C119 P101 C113 C114 10.4(3) . . . . ?
C119 P101 C101 C106 82.8(3) . . . . ?
C119 P101 C101 C102 -94.7(3) . . . . ?
C6 N4 C9 C10 179.3(2) . . . . ?
C6 N4 C9 C8 1.1(3) . . . . ?
C6 C7 C8 C9 0.5(3) . . . . ?
C18 C19 C20 C1 148.4(3) . . . . ?
C18 C19 C20 C27 28.7(4) . . . . ?
C18 C19 C20 C28 -90.7(3) . . . . ?
C113 P101 C107 C108 141.6(2) . . . . ?
C113 P101 C107 C112 -44.6(3) . . . . ?
C113 P101 C119 C124 -66.4(3) . . . . ?
C113 P101 C119 C120 110.5(2) . . . . ?
C113 P101 C101 C106 -36.2(3) . . . . ?
C113 P101 C101 C102 146.3(3) . . . . ?
C113 C114 C115 C116 -1.2(5) . . . . ?
C122 C123 C124 C119 0.3(4) . . . . ?
C122 C121 C120 C119 1.1(4) . . . . ?
C123 C122 C121 C120 -1.5(4) . . . . ?
C12 C11 C10 C9 148.2(3) . . . . ?
C12 C11 C10 C23 -88.7(3) . . . . ?
C12 C11 C10 C24 29.0(4) . . . . ?
C12 C13 C14 N3 -0.9(3) . . . . ?
C12 C13 C14 C15 172.2(3) . . . . ?
C106 C101 C102 C103 -0.1(5) . . . . ?
C106 C105 C104 C103 0.0(6) . . . . ?
C124 C119 C120 C121 0.0(4) . . . . ?
C101 P101 C107 C108 -100.6(3) . . . . ?
C101 P101 C107 C112 73.2(3) . . . . ?
C101 P101 C119 C124 176.1(2) . . . . ?
C101 P101 C119 C120 -6.9(3) . . . . ?
C101 P101 C113 C118 -48.1(3) . . . . ?
C101 P101 C113 C114 129.5(3) . . . . ?
C101 C106 C105 C104 -0.1(5) . . . . ?
C101 C102 C103 C104 0.0(5) . . . . ?
C10 C9 C8 C7 -179.1(3) . . . . ?
C10 C11 C12 C13 -177.8(3) . . . . ?
C102 C103 C104 C105 0.0(6) . . . . ?
C121 C122 C123 C124 0.8(4) . . . . ?
C7 C6 C5 C4 -135.1(3) . . . . ?
C7 C6 C5 C22 107.9(3) . . . . ?
C7 C6 C5 C21 -12.9(4) . . . . ?
C3 C4 C5 C6 133.7(3) . . . . ?
C3 C4 C5 C22 -107.2(3) . . . . ?
C3 C4 C5 C21 11.6(4) . . . . ?
C4 N1 C1 C2 -5.2(3) . . . . ?
C4 N1 C1 C20 116.8(3) . . . . ?
C4 C3 C2 C1 -1.6(3) . . . . ?
C105 C106 C101 P101 -177.5(3) . . . . ?
C105 C106 C101 C102 0.1(5) . . . . ?
C120 C119 C124 C123 -0.7(4) . . . . ?
C8 C9 C10 C11 -144.9(3) . . . . ?
C8 C9 C10 C23 91.3(3) . . . . ?
C8 C9 C10 C24 -25.8(4) . . . . ?
C1 N1 C4 C3 4.5(3) . . . . ?
C1 N1 C4 C5 -172.2(2) . . . . ?
C26 C15 C14 N3 73.1(3) . . . . ?
C26 C15 C14 C13 -99.3(3) . . . . ?
C5 C6 C7 C8 -178.0(3) . . . . ?
C34 C29 C30 C31 2.1(4) . . . . ?
C33 C32 C31 C30 -0.8(4) . . . . ?
C2 C3 C4 N1 -1.9(4) . . . . ?
C2 C3 C4 C5 174.5(3) . . . . ?
C2 C1 C20 C19 169.4(2) . . . . ?
C2 C1 C20 C27 -68.7(3) . . . . ?
C2 C1 C20 C28 50.0(3) . . . . ?
C117 C116 C115 C114 2.6(5) . . . . ?
C20 C19 C18 C17 165.0(3) . . . . ?
C20 C1 C2 C3 -114.4(3) . . . . ?
C25 C15 C14 N3 -168.9(2) . . . . ?
C25 C15 C14 C13 18.6(4) . . . . ?
C116 C117 C118 C113 -2.1(5) . . . . ?
C118 C113 C114 C115 -1.9(5) . . . . ?
C118 C117 C116 C115 -0.9(5) . . . . ?
C108 C107 C112 C111 -0.5(5) . . . . ?
C114 C113 C118 C117 3.5(5) . . . . ?
C112 C107 C108 C109 1.3(5) . . . . ?
C109 C110 C111 C112 1.3(6) . . . . ?
C111 C110 C109 C108 -0.5(5) . . . . ?
